data_7216809
loop_
_publ_author_name
'Yang, Yan'
'Yang, Jin'
'Du, Peng'
'Liu, Ying-Ying'
'Ma, Jian-Fang'

_publ_section_title
;
 A series of metal--organic frameworks based on a semi-rigid bifunctional
 ligand 5-[(1H-1,2,4-triazol-1-yl)methoxy] isophthalic acid and flexible
 N-donor bridging ligands
;
_journal_issue 28
_journal_name_full CrystEngComm
_journal_page_first 6380
_journal_paper_doi 10.1039/c3ce42625d
_journal_volume 16
_journal_year 2014
_chemical_formula_moiety 'C32 H32 Mn2 N10 O12'
_chemical_formula_sum 'C32 H32 Mn2 N10 O12'
_chemical_formula_weight 858.56
_chemical_name_systematic
;
 ?
;
_space_group_IT_number 15
_symmetry_cell_setting monoclinic
_symmetry_space_group_name_Hall '-C 2yc'
_symmetry_space_group_name_H-M 'C 1 2/c 1'
_atom_sites_solution_hydrogens geom
_atom_sites_solution_primary direct
_atom_sites_solution_secondary difmap
_audit_creation_method SHELXL-97
_cell_angle_alpha 90
_cell_angle_beta 113.105(9)
_cell_angle_gamma 90
_cell_formula_units_Z 4
_cell_length_a 36.364(2)
_cell_length_b 5.3141(3)
_cell_length_c 19.5932(11)
_cell_measurement_reflns_used 3827
_cell_measurement_temperature 293(2)
_cell_measurement_theta_max 29.1103
_cell_measurement_theta_min 3.0555
_cell_volume 3482.5(4)
_computing_cell_refinement 'CrysAlisPro(1.171.35.21) (Agilent Tech., 2012)'
_computing_data_collection 'CrysAlisPro(1.171.35.21) (Agilent Tech., 2012)'
_computing_data_reduction 'CrysAlisPro(1.171.35.21) (Agilent Tech., 2012)'
_computing_structure_refinement 'SHELXL-97 (Sheldrick, 2008)'
_computing_structure_solution 'SHELXS-97 (Sheldrick, 2008)'
_diffrn_ambient_temperature 293(2)
_diffrn_measured_fraction_theta_full 0.998
_diffrn_measured_fraction_theta_max 0.988
_diffrn_measurement_device_type 'Oxford Diffraction Gemini R Ultra'
_diffrn_measurement_method '\w scan'
_diffrn_radiation_monochromator graphite
_diffrn_radiation_source 'fine-focus sealed tube'
_diffrn_radiation_type MoK\a
_diffrn_radiation_wavelength 0.71073
_diffrn_reflns_av_R_equivalents 0.0436
_diffrn_reflns_av_sigmaI/netI 0.0496
_diffrn_reflns_limit_h_max 38
_diffrn_reflns_limit_h_min -45
_diffrn_reflns_limit_k_max 6
_diffrn_reflns_limit_k_min -4
_diffrn_reflns_limit_l_max 20
_diffrn_reflns_limit_l_min -24
_diffrn_reflns_number 11666
_diffrn_reflns_theta_full 25.00
_diffrn_reflns_theta_max 27.10
_diffrn_reflns_theta_min 3.46
_exptl_absorpt_coefficient_mu 0.806
_exptl_absorpt_correction_T_max 0.8555
_exptl_absorpt_correction_T_min 0.8118
_exptl_absorpt_correction_type multi-scan
_exptl_absorpt_process_details
;
CrysAlis (Oxford Diffraction, 2006)
;
_exptl_crystal_colour colorless
_exptl_crystal_density_diffrn 1.638
_exptl_crystal_density_method 'not measured'
_exptl_crystal_description block
_exptl_crystal_F_000 1760
_exptl_crystal_size_max 0.27
_exptl_crystal_size_mid 0.25
_exptl_crystal_size_min 0.20
_refine_diff_density_max 0.495
_refine_diff_density_min -0.303
_refine_diff_density_rms 0.062
_refine_ls_extinction_method none
_refine_ls_goodness_of_fit_ref 1.023
_refine_ls_hydrogen_treatment mixed
_refine_ls_matrix_type full
_refine_ls_number_parameters 269
_refine_ls_number_reflns 3792
_refine_ls_number_restraints 0
_refine_ls_restrained_S_all 1.023
_refine_ls_R_factor_all 0.0556
_refine_ls_R_factor_gt 0.0382
_refine_ls_shift/su_max 0.009
_refine_ls_shift/su_mean 0.001
_refine_ls_structure_factor_coef Fsqd
_refine_ls_weighting_details 'calc w=1/[\s^2^(Fo^2^)+(0.0409P)^2^+0.2881P] where P=(Fo^2^+2Fc^2^)/3'
_refine_ls_weighting_scheme calc
_refine_ls_wR_factor_gt 0.0819
_refine_ls_wR_factor_ref 0.0896
_reflns_number_gt 2925
_reflns_number_total 3792
_reflns_threshold_expression >2\s(I)
_cod_data_source_file c3ce42625d3.cif
_cod_data_source_block Compound-2
_cod_database_code 7216809

loop_
_symmetry_equiv_pos_as_xyz
'x, y, z'
'-x, y, -z+1/2'
'x+1/2, y+1/2, z'
'-x+1/2, y+1/2, -z+1/2'
'-x, -y, -z'
'x, -y, z-1/2'
'-x+1/2, -y+1/2, -z'
'x+1/2, -y+1/2, z-1/2'

loop_
_atom_site_label
_atom_site_type_symbol
_atom_site_fract_x
_atom_site_fract_y
_atom_site_fract_z
_atom_site_U_iso_or_equiv
_atom_site_adp_type
_atom_site_occupancy
_atom_site_symmetry_multiplicity
_atom_site_calc_flag
_atom_site_refinement_flags
_atom_site_disorder_assembly
_atom_site_disorder_group
Mn1 Mn 0.127037(9) 1.15804(6) 0.677639(17) 0.02242(11) Uani 1 1 d . . .
C1 C 0.10889(6) 0.5548(4) 0.82303(11) 0.0233(5) Uani 1 1 d . . .
C2 C 0.12676(6) 0.6655(4) 0.89265(12) 0.0228(5) Uani 1 1 d . . .
H2 H 0.1435 0.8036 0.8991 0.027 Uiso 1 1 calc R . .
C3 C 0.11979(6) 0.5715(4) 0.95241(11) 0.0229(5) Uani 1 1 d . . .
C4 C 0.09416(6) 0.3661(4) 0.94272(12) 0.0238(5) Uani 1 1 d . . .
H4 H 0.0888 0.3048 0.9824 0.029 Uiso 1 1 calc R . .
C5 C 0.07680(6) 0.2550(4) 0.87334(12) 0.0240(5) Uani 1 1 d . . .
C6 C 0.08415(6) 0.3478(4) 0.81409(12) 0.0253(5) Uani 1 1 d . . .
H6 H 0.0725 0.2711 0.7679 0.030 Uiso 1 1 calc R . .
C7 C 0.11380(6) 0.6656(4) 0.75633(12) 0.0227(5) Uani 1 1 d . . .
C8 C 0.13720(6) 0.7059(4) 1.02627(12) 0.0234(5) Uani 1 1 d . . .
C9 C 0.04042(7) -0.0648(4) 0.90947(14) 0.0309(5) Uani 1 1 d . . .
H9A H 0.0616 -0.0404 0.9580 0.037 Uiso 1 1 calc R . .
H9B H 0.0372 -0.2443 0.9000 0.037 Uiso 1 1 calc R . .
C10 C -0.03528(7) 0.2900(4) 0.92881(13) 0.0327(5) Uani 1 1 d . . .
H10 H -0.0452 0.4272 0.9458 0.039 Uiso 1 1 calc R . .
C11 C -0.03361(7) -0.0459(4) 0.87493(13) 0.0310(5) Uani 1 1 d . . .
H11 H -0.0404 -0.1932 0.8471 0.037 Uiso 1 1 calc R . .
C12 C 0.20735(7) 1.1184(4) 0.81770(13) 0.0337(6) Uani 1 1 d . . .
H12 H 0.1979 0.9675 0.8287 0.040 Uiso 1 1 calc R . .
C13 C 0.24593(7) 1.4371(5) 0.82570(14) 0.0379(6) Uani 1 1 d . . .
H13 H 0.2673 1.5494 0.8418 0.046 Uiso 1 1 calc R . .
C14 C 0.21206(7) 1.4572(5) 0.76425(14) 0.0375(6) Uani 1 1 d . . .
H14 H 0.2063 1.5883 0.7302 0.045 Uiso 1 1 calc R . .
C15 C 0.27160(7) 1.1198(5) 0.93042(14) 0.0420(6) Uani 1 1 d . . .
H15A H 0.2983 1.1337 0.9311 0.050 Uiso 1 1 calc R A 1
H15B H 0.2661 0.9428 0.9341 0.050 Uiso 1 1 calc R A 1
C16 C 0.26997(18) 1.2581(17) 0.9969(3) 0.042(2) Uani 0.594(13) 1 d P . 1
H16A H 0.2903 1.1892 1.0417 0.050 Uiso 0.594(13) 1 calc PR . 1
H16B H 0.2764 1.4338 0.9938 0.050 Uiso 0.594(13) 1 calc PR . 1
C16' C 0.2550(3) 1.116(2) 0.9906(4) 0.040(3) Uani 0.406(13) 1 d P . 2
H16C H 0.2745 1.0398 1.0350 0.048 Uiso 0.406(13) 1 calc PR . 2
H16D H 0.2310 1.0138 0.9742 0.048 Uiso 0.406(13) 1 calc PR . 2
N1 N 0.00344(5) 0.0399(3) 0.90903(10) 0.0275(4) Uani 1 1 d . . .
N2 N 0.00286(6) 0.2602(4) 0.94451(11) 0.0349(5) Uani 1 1 d . . .
N3 N -0.05959(5) 0.1058(3) 0.88577(10) 0.0297(4) Uani 1 1 d . . .
N4 N 0.18739(5) 1.2574(4) 0.75905(10) 0.0315(4) Uani 1 1 d . . .
N5 N 0.24266(6) 1.2193(4) 0.85954(11) 0.0323(4) Uani 1 1 d . . .
O1 O 0.10667(4) 0.5272(3) 0.70052(8) 0.0281(3) Uani 1 1 d . . .
O2 O 0.12308(5) 0.8944(3) 0.75962(8) 0.0301(4) Uani 1 1 d . . .
O3 O 0.16172(5) 0.8766(3) 1.03277(9) 0.0373(4) Uani 1 1 d . . .
O4 O 0.12477(5) 0.6410(3) 1.07582(8) 0.0284(4) Uani 1 1 d . . .
O5 O 0.05110(5) 0.0499(3) 0.85559(9) 0.0337(4) Uani 1 1 d . . .
O1W O 0.14991(6) 0.8481(3) 0.63375(10) 0.0344(4) Uani 1 1 d . . .
H1A H 0.1383(9) 0.722(6) 0.6186(17) 0.052 Uiso 1 1 d . . .
H1B H 0.1545(8) 0.901(5) 0.5980(17) 0.052 Uiso 1 1 d . . .

loop_
_atom_site_aniso_label
_atom_site_aniso_U_11
_atom_site_aniso_U_22
_atom_site_aniso_U_33
_atom_site_aniso_U_23
_atom_site_aniso_U_13
_atom_site_aniso_U_12
Mn1 0.02529(19) 0.02451(19) 0.01750(19) 0.00036(12) 0.00846(14) -0.00171(13)
C1 0.0281(12) 0.0229(11) 0.0213(12) 0.0005(9) 0.0123(9) 0.0015(9)
C2 0.0272(12) 0.0213(11) 0.0226(12) -0.0015(8) 0.0125(9) -0.0014(9)
C3 0.0229(11) 0.0256(11) 0.0206(11) 0.0019(9) 0.0091(9) 0.0030(9)
C4 0.0288(12) 0.0237(11) 0.0234(12) 0.0039(9) 0.0151(9) 0.0035(9)
C5 0.0248(11) 0.0211(11) 0.0286(12) -0.0016(9) 0.0131(9) -0.0012(9)
C6 0.0274(12) 0.0274(12) 0.0209(12) -0.0048(9) 0.0091(9) 0.0001(9)
C7 0.0233(11) 0.0266(12) 0.0191(11) 0.0003(9) 0.0095(9) 0.0008(9)
C8 0.0253(11) 0.0249(12) 0.0207(12) -0.0007(9) 0.0099(9) 0.0037(9)
C9 0.0279(12) 0.0257(12) 0.0420(15) 0.0037(10) 0.0170(11) -0.0006(9)
C10 0.0317(13) 0.0327(13) 0.0350(14) -0.0047(10) 0.0144(11) -0.0010(10)
C11 0.0287(12) 0.0259(12) 0.0370(14) -0.0023(10) 0.0113(10) -0.0014(10)
C12 0.0330(13) 0.0298(13) 0.0317(14) 0.0014(10) 0.0055(11) -0.0040(10)
C13 0.0331(14) 0.0347(14) 0.0420(16) 0.0041(11) 0.0105(12) -0.0058(11)
C14 0.0358(14) 0.0345(14) 0.0382(15) 0.0085(11) 0.0103(12) -0.0026(11)
C15 0.0299(14) 0.0534(17) 0.0336(15) 0.0101(12) 0.0028(11) 0.0070(11)
C16 0.034(3) 0.057(5) 0.027(2) 0.006(2) 0.0025(19) -0.004(3)
C16' 0.044(5) 0.034(6) 0.030(4) 0.006(3) 0.001(3) 0.006(4)
N1 0.0262(10) 0.0228(10) 0.0346(11) 0.0011(8) 0.0132(8) -0.0009(8)
N2 0.0297(11) 0.0344(11) 0.0415(12) -0.0098(9) 0.0150(9) -0.0032(8)
N3 0.0257(10) 0.0305(11) 0.0307(11) 0.0006(8) 0.0087(9) 0.0016(8)
N4 0.0316(11) 0.0323(10) 0.0261(11) 0.0013(8) 0.0066(9) -0.0031(8)
N5 0.0282(11) 0.0362(11) 0.0280(11) 0.0020(9) 0.0063(8) 0.0002(8)
O1 0.0407(9) 0.0268(8) 0.0201(8) -0.0030(6) 0.0155(7) -0.0016(7)
O2 0.0456(10) 0.0254(9) 0.0228(8) -0.0001(6) 0.0172(7) -0.0058(7)
O3 0.0448(10) 0.0418(10) 0.0317(10) -0.0123(7) 0.0220(8) -0.0170(8)
O4 0.0416(9) 0.0277(8) 0.0215(8) -0.0023(6) 0.0185(7) -0.0041(7)
O5 0.0376(9) 0.0321(9) 0.0371(10) -0.0063(7) 0.0208(8) -0.0132(7)
O1W 0.0513(11) 0.0253(9) 0.0344(10) 0.0005(7) 0.0251(9) -0.0019(7)

loop_
_atom_type_symbol
_atom_type_description
_atom_type_scat_dispersion_real
_atom_type_scat_dispersion_imag
_atom_type_scat_source
C C 0.0033 0.0016 'International Tables Vol C Tables 4.2.6.8 and 6.1.1.4'
H H 0.0000 0.0000 'International Tables Vol C Tables 4.2.6.8 and 6.1.1.4'
N N 0.0061 0.0033 'International Tables Vol C Tables 4.2.6.8 and 6.1.1.4'
O O 0.0106 0.0060 'International Tables Vol C Tables 4.2.6.8 and 6.1.1.4'
Mn Mn 0.3368 0.7283 'International Tables Vol C Tables 4.2.6.8 and 6.1.1.4'

loop_
_geom_angle_atom_site_label_1
_geom_angle_atom_site_label_2
_geom_angle_atom_site_label_3
_geom_angle
_geom_angle_site_symmetry_1
_geom_angle_site_symmetry_3
O1W Mn1 O2 87.17(6) . .
O1W Mn1 O1 165.50(6) . 1_565
O2 Mn1 O1 107.31(5) . 1_565
O1W Mn1 N4 92.34(7) . .
O2 Mn1 N4 87.46(7) . .
O1 Mn1 N4 87.62(7) 1_565 .
O1W Mn1 O4 83.96(6) . 6_575
O2 Mn1 O4 167.24(6) . 6_575
O1 Mn1 O4 81.87(5) 1_565 6_575
N4 Mn1 O4 102.02(7) . 6_575
O1W Mn1 N3 100.86(7) . 2_566
O2 Mn1 N3 87.44(6) . 2_566
O1 Mn1 N3 81.05(6) 1_565 2_566
N4 Mn1 N3 165.59(7) . 2_566
O4 Mn1 N3 85.25(6) 6_575 2_566
C6 C1 C2 119.31(18) . .
C6 C1 C7 119.46(18) . .
C2 C1 C7 121.11(18) . .
C3 C2 C1 120.43(19) . .
C3 C2 H2 119.8 . .
C1 C2 H2 119.8 . .
C2 C3 C4 119.99(19) . .
C2 C3 C8 119.47(19) . .
C4 C3 C8 120.32(18) . .
C5 C4 C3 119.24(19) . .
C5 C4 H4 120.4 . .
C3 C4 H4 120.4 . .
C6 C5 C4 120.55(19) . .
C6 C5 O5 113.78(18) . .
C4 C5 O5 125.67(18) . .
C5 C6 C1 120.46(19) . .
C5 C6 H6 119.8 . .
C1 C6 H6 119.8 . .
O2 C7 O1 124.76(18) . .
O2 C7 C1 117.02(18) . .
O1 C7 C1 118.14(18) . .
O3 C8 O4 125.22(19) . .
O3 C8 C3 117.19(18) . .
O4 C8 C3 117.56(18) . .
O5 C9 N1 111.04(18) . .
O5 C9 H9A 109.4 . .
N1 C9 H9A 109.4 . .
O5 C9 H9B 109.4 . .
N1 C9 H9B 109.4 . .
H9A C9 H9B 108.0 . .
N2 C10 N3 115.4(2) . .
N2 C10 H10 122.3 . .
N3 C10 H10 122.3 . .
N3 C11 N1 111.0(2) . .
N3 C11 H11 124.5 . .
N1 C11 H11 124.5 . .
N4 C12 N5 112.2(2) . .
N4 C12 H12 123.9 . .
N5 C12 H12 123.9 . .
C14 C13 N5 106.2(2) . .
C14 C13 H13 126.9 . .
N5 C13 H13 126.9 . .
C13 C14 N4 110.4(2) . .
C13 C14 H14 124.8 . .
N4 C14 H14 124.8 . .
N5 C15 C16' 112.4(3) . .
N5 C15 C16 112.4(3) . .
C16' C15 C16 34.8(3) . .
N5 C15 H15A 109.1 . .
C16' C15 H15A 133.6 . .
C16 C15 H15A 109.1 . .
N5 C15 H15B 109.1 . .
C16' C15 H15B 77.0 . .
C16 C15 H15B 109.1 . .
H15A C15 H15B 107.8 . .
C16 C16 C15 113.9(8) 7_577 .
C16 C16 H16A 108.8 7_577 .
C15 C16 H16A 108.8 . .
C16 C16 H16B 108.8 7_577 .
C15 C16 H16B 108.8 . .
H16A C16 H16B 107.7 . .
C15 C16' C16' 112.1(11) . 7_577
C15 C16' H16C 109.2 . .
C16' C16' H16C 109.2 7_577 .
C15 C16' H16D 109.2 . .
C16' C16' H16D 109.2 7_577 .
H16C C16' H16D 107.9 . .
C11 N1 N2 109.56(17) . .
C11 N1 C9 128.77(19) . .
N2 N1 C9 121.64(18) . .
C10 N2 N1 102.20(18) . .
C11 N3 C10 101.91(19) . .
C11 N3 Mn1 131.91(16) . 2_546
C10 N3 Mn1 122.95(15) . 2_546
C12 N4 C14 104.45(19) . .
C12 N4 Mn1 123.08(15) . .
C14 N4 Mn1 132.46(15) . .
C12 N5 C13 106.8(2) . .
C12 N5 C15 126.4(2) . .
C13 N5 C15 126.7(2) . .
C7 O1 Mn1 136.58(14) . 1_545
C7 O2 Mn1 132.72(13) . .
C8 O4 Mn1 130.78(13) . 6_576
C5 O5 C9 120.78(17) . .
Mn1 O1W H1A 124(2) . .
Mn1 O1W H1B 108.4(19) . .
H1A O1W H1B 103(3) . .

loop_
_geom_bond_atom_site_label_1
_geom_bond_atom_site_label_2
_geom_bond_distance
_geom_bond_site_symmetry_2
Mn1 O1W 2.1693(16) .
Mn1 O2 2.1783(14) .
Mn1 O1 2.2041(15) 1_565
Mn1 N4 2.2119(19) .
Mn1 O4 2.2357(14) 6_575
Mn1 N3 2.2902(18) 2_566
C1 C6 1.388(3) .
C1 C2 1.391(3) .
C1 C7 1.507(3) .
C2 C3 1.385(3) .
C2 H2 0.9300 .
C3 C4 1.399(3) .
C3 C8 1.512(3) .
C4 C5 1.386(3) .
C4 H4 0.9300 .
C5 C6 1.381(3) .
C5 O5 1.388(3) .
C6 H6 0.9300 .
C7 O2 1.257(2) .
C7 O1 1.257(2) .
C8 O3 1.243(3) .
C8 O4 1.269(2) .
C9 O5 1.400(3) .
C9 N1 1.452(3) .
C9 H9A 0.9700 .
C9 H9B 0.9700 .
C10 N2 1.307(3) .
C10 N3 1.366(3) .
C10 H10 0.9300 .
C11 N3 1.321(3) .
C11 N1 1.328(3) .
C11 H11 0.9300 .
C12 N4 1.318(3) .
C12 N5 1.335(3) .
C12 H12 0.9300 .
C13 C14 1.347(3) .
C13 N5 1.362(3) .
C13 H13 0.9300 .
C14 N4 1.368(3) .
C14 H14 0.9300 .
C15 N5 1.473(3) .
C15 C16' 1.520(9) .
C15 C16 1.517(6) .
C15 H15A 0.9700 .
C15 H15B 0.9700 .
C16 C16 1.507(13) 7_577
C16 H16A 0.9700 .
C16 H16B 0.9700 .
C16' C16' 1.547(18) 7_577
C16' H16C 0.9700 .
C16' H16D 0.9700 .
N1 N2 1.366(3) .
N3 Mn1 2.2902(18) 2_546
O1 Mn1 2.2041(15) 1_545
O4 Mn1 2.2357(14) 6_576
O1W H1A 0.79(3) .
O1W H1B 0.83(3) .

loop_
_geom_hbond_atom_site_label_D
_geom_hbond_atom_site_label_H
_geom_hbond_atom_site_label_A
_geom_hbond_distance_DH
_geom_hbond_distance_HA
_geom_hbond_distance_DA
_geom_hbond_angle_DHA
_geom_hbond_site_symmetry_A
O1W H1A O1 0.79(3) 2.53(3) 2.951(2) 115(3) .
O1W H1B O3 0.83(3) 1.83(3) 2.628(2) 159(3) 6_575

loop_
_geom_torsion_atom_site_label_1
_geom_torsion_atom_site_label_2
_geom_torsion_atom_site_label_3
_geom_torsion_atom_site_label_4
_geom_torsion
_geom_torsion_site_symmetry_1
_geom_torsion_site_symmetry_4
C6 C1 C2 C3 -0.4(3) . .
C7 C1 C2 C3 175.63(19) . .
C1 C2 C3 C4 -0.9(3) . .
C1 C2 C3 C8 -175.72(18) . .
C2 C3 C4 C5 1.6(3) . .
C8 C3 C4 C5 176.37(19) . .
C3 C4 C5 C6 -1.0(3) . .
C3 C4 C5 O5 179.54(19) . .
C4 C5 C6 C1 -0.4(3) . .
O5 C5 C6 C1 179.17(18) . .
C2 C1 C6 C5 1.1(3) . .
C7 C1 C6 C5 -175.04(19) . .
C6 C1 C7 O2 154.1(2) . .
C2 C1 C7 O2 -22.0(3) . .
C6 C1 C7 O1 -22.9(3) . .
C2 C1 C7 O1 161.11(19) . .
C2 C3 C8 O3 -9.7(3) . .
C4 C3 C8 O3 175.55(19) . .
C2 C3 C8 O4 168.26(19) . .
C4 C3 C8 O4 -6.5(3) . .
N5 C13 C14 N4 0.5(3) . .
N5 C15 C16 C16 60.7(9) . 7_577
C16' C15 C16 C16 -36.7(7) . 7_577
N5 C15 C16' C16' -62.4(12) . 7_577
C16 C15 C16' C16' 35.0(8) . 7_577
N3 C11 N1 N2 -0.2(3) . .
N3 C11 N1 C9 -178.0(2) . .
O5 C9 N1 C11 95.7(3) . .
O5 C9 N1 N2 -81.8(3) . .
N3 C10 N2 N1 0.0(3) . .
C11 N1 N2 C10 0.1(2) . .
C9 N1 N2 C10 178.1(2) . .
N1 C11 N3 C10 0.2(3) . .
N1 C11 N3 Mn1 159.64(15) . 2_546
N2 C10 N3 C11 -0.1(3) . .
N2 C10 N3 Mn1 -161.97(16) . 2_546
N5 C12 N4 C14 0.6(3) . .
N5 C12 N4 Mn1 -178.55(15) . .
C13 C14 N4 C12 -0.7(3) . .
C13 C14 N4 Mn1 178.36(17) . .
O1W Mn1 N4 C12 -71.36(19) . .
O2 Mn1 N4 C12 15.70(19) . .
O1 Mn1 N4 C12 123.15(19) 1_565 .
O4 Mn1 N4 C12 -155.68(18) 6_575 .
N3 Mn1 N4 C12 85.1(3) 2_566 .
O1W Mn1 N4 C14 109.8(2) . .
O2 Mn1 N4 C14 -163.2(2) . .
O1 Mn1 N4 C14 -55.7(2) 1_565 .
O4 Mn1 N4 C14 25.5(2) 6_575 .
N3 Mn1 N4 C14 -93.8(3) 2_566 .
N4 C12 N5 C13 -0.3(3) . .
N4 C12 N5 C15 177.1(2) . .
C14 C13 N5 C12 -0.1(3) . .
C14 C13 N5 C15 -177.5(2) . .
C16' C15 N5 C12 -63.3(6) . .
C16 C15 N5 C12 -101.1(4) . .
C16' C15 N5 C13 113.6(6) . .
C16 C15 N5 C13 75.8(5) . .
O2 C7 O1 Mn1 128.6(2) . 1_545
C1 C7 O1 Mn1 -54.7(3) . 1_545
O1 C7 O2 Mn1 5.1(3) . .
C1 C7 O2 Mn1 -171.59(14) . .
O1W Mn1 O2 C7 -37.18(19) . .
O1 Mn1 O2 C7 143.64(19) 1_565 .
N4 Mn1 O2 C7 -129.6(2) . .
O4 Mn1 O2 C7 8.7(4) 6_575 .
N3 Mn1 O2 C7 63.84(19) 2_566 .
O3 C8 O4 Mn1 17.3(3) . 6_576
C3 C8 O4 Mn1 -160.43(13) . 6_576
C6 C5 O5 C9 -179.53(19) . .
C4 C5 O5 C9 0.0(3) . .
N1 C9 O5 C5 93.4(2) . .
